data_7704488
loop_
_publ_author_name
'Ling, Bo-Kai'
'Zhai, Yuan-Qi'
'Han, Junbo'
'Han, Tian'
'Zheng, Yan-Zhen'

_publ_section_title
;
 A stable dysprosium(iii) complex with a terminal fluoride ligand showing
 high resolution luminescence and slow magnetic relaxation.
;
_journal_issue 21
_journal_name_full 'Dalton transactions (Cambridge, England : 2003)'
_journal_page_first 6969
_journal_page_last 6973
_journal_paper_doi 10.1039/d0dt01146k
_journal_volume 49
_journal_year 2020
_chemical_formula_moiety 'C20 H36 Dy F O8, 4(C H6 N3), 2(C5 H9 O2)'
_chemical_formula_sum 'C34 H78 Dy F N12 O12'
_chemical_formula_weight 1028.58
_space_group_crystal_system monoclinic
_space_group_IT_number 14
_space_group_name_Hall '-P 2ybc'
_space_group_name_H-M_alt 'P 1 21/c 1'
_atom_sites_solution_hydrogens geom
_audit_creation_date 2020-04-18
_audit_creation_method
;
Olex2 1.2
(compiled 2018.05.29 svn.r3508 for OlexSys, GUI svn.r5506)
;
_audit_update_record
;
2020-04-23 deposited with the CCDC.	2020-05-04 downloaded from the CCDC.
;
_cell_angle_alpha 90
_cell_angle_beta 91.047(5)
_cell_angle_gamma 90
_cell_formula_units_Z 4
_cell_length_a 17.739(7)
_cell_length_b 13.289(5)
_cell_length_c 22.613(8)
_cell_measurement_reflns_used 7288
_cell_measurement_temperature 400
_cell_measurement_theta_max 27.57
_cell_measurement_theta_min 2.21
_cell_volume 5330(3)
_computing_data_collection 'SAINT v8.27A (Bruker, 2012)'
_computing_data_reduction 'SAINT v8.27A (Bruker, 2012)'
_computing_molecular_graphics 'Olex2 (Dolomanov et al., 2009)'
_computing_publication_material 'Olex2 (Dolomanov et al., 2009)'
_computing_structure_refinement 'ShelXL (Sheldrick, 2015)'
_diffrn_ambient_temperature 400.0
_diffrn_detector 'Bruker APEX2 area detector'
_diffrn_detector_area_resol_mean 7.9
_diffrn_detector_type 'CCD area detector'
_diffrn_measured_fraction_theta_full 0.998
_diffrn_measured_fraction_theta_max 0.984
_diffrn_measurement_device 'three-circle diffractometer'
_diffrn_measurement_device_type 'Bruker SMART APEX2 area detector'
_diffrn_measurement_method '\w and \f scans'
_diffrn_radiation_monochromator 'mirror optics'
_diffrn_radiation_probe x-ray
_diffrn_radiation_type MoK\a
_diffrn_radiation_wavelength 0.71073
_diffrn_reflns_av_R_equivalents 0.0555
_diffrn_reflns_av_unetI/netI 0.0688
_diffrn_reflns_Laue_measured_fraction_full 0.998
_diffrn_reflns_Laue_measured_fraction_max 0.984
_diffrn_reflns_limit_h_max 23
_diffrn_reflns_limit_h_min -20
_diffrn_reflns_limit_k_max 17
_diffrn_reflns_limit_k_min -17
_diffrn_reflns_limit_l_max 29
_diffrn_reflns_limit_l_min -29
_diffrn_reflns_number 38469
_diffrn_reflns_point_group_measured_fraction_full 0.998
_diffrn_reflns_point_group_measured_fraction_max 0.984
_diffrn_reflns_theta_full 25.242
_diffrn_reflns_theta_max 27.568
_diffrn_reflns_theta_min 1.777
_diffrn_source 'microfocus sealed X-ray tube'
_diffrn_source_type 'Incoatec I\ms'
_exptl_absorpt_coefficient_mu 1.465
_exptl_absorpt_correction_T_max 0.644
_exptl_absorpt_correction_T_min 0.596
_exptl_absorpt_correction_type multi-scan
_exptl_crystal_colour 'clear light colourless'
_exptl_crystal_colour_lustre clear
_exptl_crystal_colour_modifier light
_exptl_crystal_colour_primary colourless
_exptl_crystal_density_diffrn 1.282
_exptl_crystal_description block
_exptl_crystal_F_000 2148
_exptl_crystal_size_max 0.5
_exptl_crystal_size_mid 0.3
_exptl_crystal_size_min 0.3
_refine_diff_density_max 1.013
_refine_diff_density_min -0.925
_refine_diff_density_rms 0.089
_refine_ls_extinction_method none
_refine_ls_goodness_of_fit_ref 1.001
_refine_ls_hydrogen_treatment constr
_refine_ls_matrix_type full
_refine_ls_number_parameters 658
_refine_ls_number_reflns 12132
_refine_ls_number_restraints 237
_refine_ls_restrained_S_all 1.028
_refine_ls_R_factor_all 0.1008
_refine_ls_R_factor_gt 0.0464
_refine_ls_shift/su_max 0.001
_refine_ls_shift/su_mean 0.000
_refine_ls_structure_factor_coef Fsqd
_refine_ls_weighting_details 'w=1/[\s^2^(Fo^2^)+(0.0635P)^2^+1.2971P] where P=(Fo^2^+2Fc^2^)/3'
_refine_ls_weighting_scheme calc
_refine_ls_wR_factor_gt 0.1083
_refine_ls_wR_factor_ref 0.1348
_reflns_Friedel_coverage 0.000
_reflns_number_gt 7288
_reflns_number_total 12132
_reflns_threshold_expression 'I > 2\s(I)'
_cod_data_source_file d0dt01146k2.cif
_cod_data_source_block 1_400k
_cod_depositor_comments 'Adding full bibliography for 7704487--7704490.cif.'
_cod_database_code 7704488
_shelx_shelxl_version_number 2014/7
_shelx_space_group_comment
;
The symmetry employed for this shelxl refinement is uniquely defined
by the following loop, which should always be used as a source of
symmetry information in preference to the above space-group names.
They are only intended as comments.
;
_shelx_estimated_absorpt_t_max 0.668
_shelx_estimated_absorpt_t_min 0.528
_olex2_refinement_description
;
1. Fixed Uiso
 At 1.2 times of:
  All N(H,H) groups
 At 1.5 times of:
  All C(H,H,H) groups
2. Restrained distances
 C40-C9
 1.55 with sigma of 0.02
 O11A-C26
 1.3 with sigma of 0.02
 O10A-C26
 1.25 with sigma of 0.02
 O10A-C14
 2.5 with sigma of 0.02
 O11A-C14
 2.6 with sigma of 0.02
 C28-O11A
 4.5 with sigma of 0.02
 O10A-O11A
 2.1 with sigma of 0.02
3. Rigid bond restraints
 C26, C14, C22, C27
 with sigma for 1-2 distances of 0.01 and sigma for 1-3 distances of 0.01
 C15, C34, C33, C29
 with sigma for 1-2 distances of 0.01 and sigma for 1-3 distances of 0.01
 O10A, C26, O11A, C27, C14, C22, C10, O10, O11
 with sigma for 1-2 distances of 0.001 and sigma for 1-3 distances of 0.001
4. Uiso/Uaniso restraints and constraints
C29 \\sim C33 \\sim C34 \\sim C15: within 2A with sigma of 0.01 and sigma for
terminal atoms of 0.02
C39 \\sim C40 \\sim C38 \\sim C9: within 2A with sigma of 0.01 and sigma for
terminal atoms of 0.02
C34 \\sim C15 \\sim C33 \\sim C29: within 2A with sigma of 0.01 and sigma for
terminal atoms of 0.02
C26 \\sim C14 \\sim C27 \\sim C22 \\sim C10 \\sim O10 \\sim O11: within 2A with
sigma of 0.01 and sigma for terminal atoms of 0.02
C11 \\sim C28 \\sim C36 \\sim C30 \\sim C32 \\sim C37 \\sim C35 \\sim C6:
within 2A with sigma of 0.01 and sigma for terminal atoms of 0.02
C29 \\sim C15 \\sim C34 \\sim C41 \\sim C42 \\sim C33: within 2A with sigma of
0.01 and sigma for terminal atoms of 0.02
O10A \\sim O11A \\sim C26 \\sim C14 \\sim C27 \\sim C22 \\sim C10 \\sim O10
\\sim O11: within 2A with sigma of 0.01 and sigma for terminal atoms of 0.02
Uanis(C40) \\sim Ueq: with sigma of 0.01 and sigma for terminal atoms of 0.02
Uanis(C10) \\sim Ueq: with sigma of 0.01 and sigma for terminal atoms of 0.02
5. Others
 Fixed Sof: O10(0.875) O11(0.875) H10A(0.125) H10B(0.125) H10C(0.125) C17(0.6)
 H17A(0.6) H17B(0.6) H17C(0.6) C20(0.6) H20A(0.6) H20B(0.6) H20C(0.6) C25(0.6)
 H25A(0.6) H25B(0.6) H25C(0.6) H26A(0.875) H26B(0.875) H26C(0.875) C28(0.66667)
 H28A(0.66667) H28B(0.66667) H28C(0.66667) C30(0.66667) H30A(0.66667)
 H30B(0.66667) H30C(0.66667) C32(0.66667) H32A(0.66667) H32B(0.66667)
 H32C(0.66667) C33(0.5) H33A(0.5) H33B(0.5) H33C(0.5) C34(0.5) H34A(0.5)
 H34B(0.5) H34C(0.5) C35(0.33333) H35A(0.33333) H35B(0.33333) H35C(0.33333)
 C36(0.33333) H36A(0.33333) H36B(0.33333) H36C(0.33333) C37(0.33333)
 H37A(0.33333) H37B(0.33333) H37C(0.33333) C38(0.4) H38A(0.4) H38B(0.4)
 H38C(0.4) C39(0.4) H39A(0.4) H39B(0.4) H39C(0.4) C40(0.4) H40A(0.4) H40B(0.4)
 H40C(0.4) C41(0.5) H41A(0.5) H41B(0.5) H41C(0.5) C42(0.5) H42A(0.5) H42B(0.5)
 H42C(0.5) O11A(0.125) O10A(0.125)
6.a X=CH2 refined with riding coordinates:
 N1(H1A,H1B), N2(H2A,H2B), N3(H3A,H3B), N4(H4A,H4B), N5(H5A,H5B), N6(H6A,H6B),
 N7(H7A,H7B), N8(H8A,H8B), N9(H9A,H9B), N10(H10D,H10E), N11(H11A,H11B),
 N12(H12A,H12B)
6.b Idealised Me refined as rotating group:
 C10(H10A,H10B,H10C), C17(H17A,H17B,H17C), C18(H18A,H18B,H18C), C19(H19A,H19B,
 H19C), C20(H20A,H20B,H20C), C21(H21A,H21B,H21C), C22(H22A,H22B,H22C), C23(H23A,
 H23B,H23C), C24(H24A,H24B,H24C), C25(H25A,H25B,H25C), C26(H26A,H26B,H26C),
 C27(H27A,H27B,H27C), C28(H28A,H28B,H28C), C29(H29A,H29B,H29C), C30(H30A,H30B,
 H30C), C31(H31A,H31B,H31C), C32(H32A,H32B,H32C), C33(H33A,H33B,H33C), C34(H34A,
 H34B,H34C), C35(H35A,H35B,H35C), C36(H36A,H36B,H36C), C37(H37A,H37B,H37C),
 C38(H38A,H38B,H38C), C39(H39A,H39B,H39C), C40(H40A,H40B,H40C), C41(H41A,H41B,
 H41C), C42(H42A,H42B,H42C)
;
_olex2_submission_special_instructions 'No special instructions were received'

loop_
_space_group_symop_operation_xyz
'x, y, z'
'-x, y+1/2, -z+1/2'
'-x, -y, -z'
'x, -y-1/2, z-1/2'

loop_
_atom_site_label
_atom_site_type_symbol
_atom_site_fract_x
_atom_site_fract_y
_atom_site_fract_z
_atom_site_U_iso_or_equiv
_atom_site_adp_type
_atom_site_occupancy
_atom_site_site_symmetry_order
_atom_site_calc_flag
_atom_site_refinement_flags_posn
_atom_site_refinement_flags_adp
_atom_site_refinement_flags_occupancy
_atom_site_disorder_assembly
_atom_site_disorder_group
Dy1 Dy 0.65425(2) 0.42987(2) 0.65394(2) 0.04727(9) Uani 1 1 d . . . . .
F1 F 0.55117(16) 0.4976(2) 0.68843(13) 0.0637(8) Uani 1 1 d . . . . .
O1 O 0.7294(2) 0.4042(3) 0.56538(16) 0.0632(10) Uani 1 1 d . . . . .
O2 O 0.5787(2) 0.3150(3) 0.59609(17) 0.0663(10) Uani 1 1 d . . . . .
O3 O 0.7908(2) 0.3957(3) 0.64937(16) 0.0612(9) Uani 1 1 d . . . . .
O4 O 0.6715(2) 0.2483(3) 0.64738(17) 0.0679(11) Uani 1 1 d . . . . .
O5 O 0.6097(2) 0.5550(3) 0.57822(17) 0.0627(10) Uani 1 1 d . . . . .
O6 O 0.7044(2) 0.5956(3) 0.63777(18) 0.0630(10) Uani 1 1 d . . . . .
O7 O 0.6975(2) 0.4780(3) 0.75234(16) 0.0700(11) Uani 1 1 d . . . . .
O8 O 0.6260(3) 0.3432(3) 0.75234(18) 0.0759(12) Uani 1 1 d . . . . .
N1 N 0.6694(3) 0.4308(4) 0.4489(2) 0.0690(13) Uani 1 1 d . . . . .
H1A H 0.6818 0.4068 0.4831 0.083 Uiso 1 1 calc R . . . .
H1B H 0.7039 0.4501 0.4252 0.083 Uiso 1 1 calc R . . . .
O9 O 0.7507(3) 1.0018(4) 0.8473(2) 0.0911(14) Uani 1 1 d . . . . .
O10 O 0.9617(3) 0.3889(4) 0.8027(2) 0.0896(15) Uani 0.875 1 d . U P A 1
N2 N 0.8508(3) 0.2710(4) 0.7419(2) 0.0840(16) Uani 1 1 d . . . . .
H2A H 0.8911 0.2979 0.7564 0.101 Uiso 1 1 calc R . . . .
H2B H 0.8302 0.2950 0.7102 0.101 Uiso 1 1 calc R . . . .
N3 N 0.5450(3) 0.4090(4) 0.4687(2) 0.0712(14) Uani 1 1 d . . . . .
H3A H 0.4985 0.4126 0.4577 0.085 Uiso 1 1 calc R . . . .
H3B H 0.5569 0.3863 0.5032 0.085 Uiso 1 1 calc R . . . .
N4 N 0.8514(3) 0.1555(4) 0.8168(2) 0.0792(15) Uani 1 1 d . . . . .
H4A H 0.8917 0.1819 0.8316 0.095 Uiso 1 1 calc R . . . .
H4B H 0.8311 0.1044 0.8336 0.095 Uiso 1 1 calc R . . . .
N5 N 0.5805(3) 0.4728(4) 0.3802(2) 0.0758(14) Uani 1 1 d . . . . .
H5A H 0.5341 0.4767 0.3688 0.091 Uiso 1 1 calc R . . . .
H5B H 0.6157 0.4918 0.3570 0.091 Uiso 1 1 calc R . . . .
O11 O 0.9961(3) 0.2510(4) 0.8494(2) 0.0857(14) Uani 0.875 1 d . U P A 1
N6 N 0.8563(3) 0.5227(4) 0.7536(2) 0.0796(15) Uani 1 1 d . . . . .
H6A H 0.8083 0.5170 0.7486 0.096 Uiso 1 1 calc R . . . .
H6B H 0.8793 0.4874 0.7802 0.096 Uiso 1 1 calc R . . . .
C1 C 0.5977(3) 0.4380(4) 0.4330(2) 0.0547(13) Uani 1 1 d . . . . .
C2 C 0.6166(4) 0.2381(4) 0.6119(3) 0.0634(15) Uani 1 1 d . . . . .
N7 N 0.8612(3) 0.6397(4) 0.6801(3) 0.0895(17) Uani 1 1 d . . . . .
H7A H 0.8133 0.6357 0.6740 0.107 Uiso 1 1 calc R . . . .
H7B H 0.8878 0.6800 0.6593 0.107 Uiso 1 1 calc R . . . .
N8 N 0.7584(3) 0.1492(4) 0.7460(2) 0.0866(16) Uani 1 1 d . . . . .
H8A H 0.7375 0.1718 0.7141 0.104 Uiso 1 1 calc R . . . .
H8B H 0.7393 0.0982 0.7638 0.104 Uiso 1 1 calc R . . . .
C3 C 0.7896(3) 0.3884(4) 0.5935(3) 0.0572(13) Uani 1 1 d . . . . .
N9 N 0.4517(3) 0.3351(4) 0.7305(3) 0.0939(19) Uani 1 1 d . . . . .
H9A H 0.4952 0.3635 0.7327 0.113 Uiso 1 1 calc R . . . .
H9B H 0.4134 0.3680 0.7171 0.113 Uiso 1 1 calc R . . . .
C4 C 0.6604(3) 0.6166(4) 0.5948(3) 0.0592(14) Uani 1 1 d . . . . .
N10 N 0.5014(4) 0.1909(4) 0.7681(3) 0.1012(19) Uani 1 1 d . . . . .
H10D H 0.4955 0.1301 0.7802 0.121 Uiso 1 1 calc R . . . .
H10E H 0.5454 0.2182 0.7696 0.121 Uiso 1 1 calc R . . . .
N11 N 0.9674(3) 0.5929(5) 0.7308(3) 0.104(2) Uani 1 1 d . . . . .
H11A H 0.9891 0.5578 0.7581 0.125 Uiso 1 1 calc R . . . .
H11B H 0.9934 0.6335 0.7097 0.125 Uiso 1 1 calc R . . . .
C5 C 0.8206(4) 0.1932(5) 0.7681(3) 0.0703(16) Uani 1 1 d . . . . .
C6 C 0.6642(3) 0.4084(5) 0.7797(3) 0.0659(15) Uani 1 1 d . U . . .
N12 N 0.3773(4) 0.1999(5) 0.7455(3) 0.115(2) Uani 1 1 d . . . . .
H12A H 0.3715 0.1391 0.7576 0.138 Uiso 1 1 calc R . . . .
H12B H 0.3391 0.2333 0.7320 0.138 Uiso 1 1 calc R . . . .
C7 C 0.4439(4) 0.2417(5) 0.7477(3) 0.0749(17) Uani 1 1 d . . . . .
C8 C 0.8938(4) 0.5843(5) 0.7212(3) 0.0709(17) Uani 1 1 d . . . . .
C9 C 0.6669(4) 0.7157(5) 0.5614(4) 0.094(2) Uani 1 1 d D U . . .
C10 C 0.9915(4) 0.3434(6) 0.8454(3) 0.0833(15) Uani 1 1 d . U . . .
H10A H 0.9801 0.2773 0.8599 0.125 Uiso 0.125 1 calc GR . P A 2
H10B H 1.0265 0.3382 0.8137 0.125 Uiso 0.125 1 calc GR . P A 2
H10C H 0.9460 0.3751 0.8313 0.125 Uiso 0.125 1 calc GR . P A 2
C11 C 0.6675(4) 0.4063(5) 0.8478(3) 0.0777(17) Uani 1 1 d . U . . .
C12 C 0.6000(4) 0.1343(5) 0.5881(3) 0.0812(19) Uani 1 1 d . . . . .
C13 C 0.7505(4) 0.9120(6) 0.8330(3) 0.0827(19) Uani 1 1 d . . . . .
O12 O 0.6955(4) 0.8702(5) 0.8126(4) 0.174(3) Uani 1 1 d . . . . .
C14 C 1.0264(6) 0.4061(7) 0.8953(4) 0.118(2) Uani 1 1 d D U . . .
C15 C 0.8613(4) 0.3628(7) 0.5613(3) 0.090(2) Uani 1 1 d . U . . .
C16 C 0.8208(4) 0.8478(6) 0.8412(4) 0.093(2) Uani 1 1 d . . . . .
C17 C 0.6477(6) 0.6997(8) 0.4937(4) 0.078(3) Uani 0.6 1 d . . P B 1
H17A H 0.6820 0.6516 0.4775 0.117 Uiso 0.6 1 calc GR . P B 1
H17B H 0.6524 0.7626 0.4732 0.117 Uiso 0.6 1 calc GR . P B 1
H17C H 0.5970 0.6753 0.4892 0.117 Uiso 0.6 1 calc GR . P B 1
C18 C 0.5922(6) 0.0621(5) 0.6387(4) 0.116(3) Uani 1 1 d . . . . .
H18A H 0.6391 0.0583 0.6605 0.173 Uiso 1 1 calc GR . . . .
H18B H 0.5793 -0.0033 0.6237 0.173 Uiso 1 1 calc GR . . . .
H18C H 0.5533 0.0852 0.6643 0.173 Uiso 1 1 calc GR . . . .
C19 C 0.8028(6) 0.7390(7) 0.8504(6) 0.165(5) Uani 1 1 d . . . . .
H19A H 0.7670 0.7326 0.8815 0.247 Uiso 1 1 calc GR . . . .
H19B H 0.8481 0.7033 0.8611 0.247 Uiso 1 1 calc GR . . . .
H19C H 0.7818 0.7113 0.8145 0.247 Uiso 1 1 calc GR . . . .
C20 C 0.5983(9) 0.7795(9) 0.5862(5) 0.098(5) Uani 0.6 1 d . . P B 1
H20A H 0.5518 0.7453 0.5773 0.146 Uiso 0.6 1 calc GR . P B 1
H20B H 0.5976 0.8448 0.5680 0.146 Uiso 0.6 1 calc GR . P B 1
H20C H 0.6042 0.7869 0.6283 0.146 Uiso 0.6 1 calc GR . P B 1
C21 C 0.6675(7) 0.1034(7) 0.5493(5) 0.158(4) Uani 1 1 d . . . . .
H21A H 0.6757 0.1543 0.5200 0.237 Uiso 1 1 calc GR . . . .
H21B H 0.6565 0.0405 0.5301 0.237 Uiso 1 1 calc GR . . . .
H21C H 0.7119 0.0964 0.5738 0.237 Uiso 1 1 calc GR . . . .
C22 C 1.0573(6) 0.3457(8) 0.9456(4) 0.154(3) Uani 1 1 d . U . . .
H22A H 1.0166 0.3217 0.9691 0.231 Uiso 1 1 calc GR . . . .
H22B H 1.0902 0.3870 0.9695 0.231 Uiso 1 1 calc GR . . . .
H22C H 1.0851 0.2896 0.9305 0.231 Uiso 1 1 calc GR . . . .
C23 C 0.5307(7) 0.1360(7) 0.5512(5) 0.171(5) Uani 1 1 d . . . . .
H23A H 0.4894 0.1586 0.5746 0.257 Uiso 1 1 calc GR . . . .
H23B H 0.5204 0.0695 0.5366 0.257 Uiso 1 1 calc GR . . . .
H23C H 0.5374 0.1810 0.5185 0.257 Uiso 1 1 calc GR . . . .
C24 C 0.8689(7) 0.8634(9) 0.7907(6) 0.200(6) Uani 1 1 d . . . . .
H24A H 0.8384 0.8681 0.7553 0.300 Uiso 1 1 calc GR . . . .
H24B H 0.9032 0.8078 0.7874 0.300 Uiso 1 1 calc GR . . . .
H24C H 0.8971 0.9245 0.7961 0.300 Uiso 1 1 calc GR . . . .
C25 C 0.7381(9) 0.7646(11) 0.5717(9) 0.121(6) Uani 0.6 1 d . . P B 1
H25A H 0.7442 0.7791 0.6132 0.181 Uiso 0.6 1 calc GR . P B 1
H25B H 0.7396 0.8263 0.5496 0.181 Uiso 0.6 1 calc GR . P B 1
H25C H 0.7781 0.7213 0.5594 0.181 Uiso 0.6 1 calc GR . P B 1
C26 C 0.9835(8) 0.4949(8) 0.9069(5) 0.189(3) Uani 1 1 d D U . . .
H26A H 0.9827 0.5372 0.8725 0.283 Uiso 0.875 1 calc GR . P C 1
H26B H 1.0062 0.5307 0.9396 0.283 Uiso 0.875 1 calc GR . P C 1
H26C H 0.9329 0.4764 0.9165 0.283 Uiso 0.875 1 calc GR . P C 1
C27 C 1.0985(7) 0.4584(9) 0.8699(5) 0.187(4) Uani 1 1 d . U . . .
H27A H 1.1375 0.4093 0.8651 0.280 Uiso 1 1 calc GR . . . .
H27B H 1.1156 0.5098 0.8968 0.280 Uiso 1 1 calc GR . . . .
H27C H 1.0862 0.4882 0.8322 0.280 Uiso 1 1 calc GR . . . .
C28 C 0.7494(8) 0.4321(12) 0.8680(5) 0.121(4) Uani 0.6667 1 d D U P D 1
H28A H 0.7842 0.3907 0.8469 0.182 Uiso 0.6667 1 calc GR . P D 1
H28B H 0.7551 0.4199 0.9097 0.182 Uiso 0.6667 1 calc GR . P D 1
H28C H 0.7595 0.5017 0.8599 0.182 Uiso 0.6667 1 calc GR . P D 1
C29 C 0.8472(5) 0.3441(10) 0.4975(4) 0.169(4) Uani 1 1 d . U . . .
H29A H 0.8225 0.2802 0.4924 0.254 Uiso 1 1 calc GR . . . .
H29B H 0.8942 0.3435 0.4772 0.254 Uiso 1 1 calc GR . . . .
H29C H 0.8155 0.3964 0.4814 0.254 Uiso 1 1 calc GR . . . .
C30 C 0.6169(9) 0.4817(13) 0.8690(6) 0.133(4) Uani 0.6667 1 d . U P D 1
H30A H 0.6201 0.5406 0.8446 0.199 Uiso 0.6667 1 calc GR . P D 1
H30B H 0.6304 0.4988 0.9090 0.199 Uiso 0.6667 1 calc GR . P D 1
H30C H 0.5663 0.4563 0.8675 0.199 Uiso 0.6667 1 calc GR . P D 1
C31 C 0.8617(7) 0.8828(9) 0.8971(6) 0.197(6) Uani 1 1 d . . . . .
H31A H 0.8786 0.9508 0.8920 0.295 Uiso 1 1 calc GR . . . .
H31B H 0.9044 0.8400 0.9048 0.295 Uiso 1 1 calc GR . . . .
H31C H 0.8280 0.8796 0.9298 0.295 Uiso 1 1 calc GR . . . .
C32 C 0.6550(9) 0.2994(10) 0.8716(5) 0.117(4) Uani 0.6667 1 d . U P D 1
H32A H 0.6046 0.2779 0.8617 0.176 Uiso 0.6667 1 calc GR . P D 1
H32B H 0.6620 0.2992 0.9138 0.176 Uiso 0.6667 1 calc GR . P D 1
H32C H 0.6904 0.2542 0.8541 0.176 Uiso 0.6667 1 calc GR . P D 1
C33 C 0.8788(11) 0.2525(15) 0.5765(9) 0.132(5) Uani 0.5 1 d . U P E 1
H33A H 0.8771 0.2433 0.6186 0.198 Uiso 0.5 1 calc GR . P E 1
H33B H 0.9282 0.2356 0.5629 0.198 Uiso 0.5 1 calc GR . P E 1
H33C H 0.8421 0.2096 0.5576 0.198 Uiso 0.5 1 calc GR . P E 1
C34 C 0.9235(11) 0.4313(18) 0.5852(10) 0.134(5) Uani 0.5 1 d . U P E 1
H34A H 0.9110 0.5000 0.5765 0.201 Uiso 0.5 1 calc GR . P E 1
H34B H 0.9703 0.4143 0.5669 0.201 Uiso 0.5 1 calc GR . P E 1
H34C H 0.9286 0.4226 0.6272 0.201 Uiso 0.5 1 calc GR . P E 1
C35 C 0.5885(13) 0.372(2) 0.8701(9) 0.096(5) Uani 0.3333 1 d . U P D 2
H35A H 0.5501 0.4143 0.8532 0.143 Uiso 0.3333 1 calc GR . P D 2
H35B H 0.5876 0.3768 0.9125 0.143 Uiso 0.3333 1 calc GR . P D 2
H35C H 0.5795 0.3034 0.8585 0.143 Uiso 0.3333 1 calc GR . P D 2
C36 C 0.6859(18) 0.514(2) 0.8716(9) 0.103(5) Uani 0.3333 1 d . U P D 2
H36A H 0.7297 0.5397 0.8523 0.155 Uiso 0.3333 1 calc GR . P D 2
H36B H 0.6954 0.5110 0.9135 0.155 Uiso 0.3333 1 calc GR . P D 2
H36C H 0.6438 0.5577 0.8636 0.155 Uiso 0.3333 1 calc GR . P D 2
C37 C 0.7248(16) 0.334(2) 0.8664(9) 0.106(5) Uani 0.3333 1 d . U P D 2
H37A H 0.7176 0.2723 0.8452 0.158 Uiso 0.3333 1 calc GR . P D 2
H37B H 0.7208 0.3220 0.9081 0.158 Uiso 0.3333 1 calc GR . P D 2
H37C H 0.7739 0.3609 0.8583 0.158 Uiso 0.3333 1 calc GR . P D 2
C38 C 0.7040(14) 0.8028(14) 0.6157(11) 0.115(6) Uani 0.4 1 d . U P B 2
H38A H 0.6633 0.8299 0.6382 0.172 Uiso 0.4 1 calc GR . P B 2
H38B H 0.7297 0.8566 0.5961 0.172 Uiso 0.4 1 calc GR . P B 2
H38C H 0.7387 0.7684 0.6417 0.172 Uiso 0.4 1 calc GR . P B 2
C39 C 0.7475(14) 0.7044(19) 0.5295(12) 0.134(7) Uani 0.4 1 d . U P B 2
H39A H 0.7866 0.6965 0.5591 0.200 Uiso 0.4 1 calc GR . P B 2
H39B H 0.7571 0.7634 0.5064 0.200 Uiso 0.4 1 calc GR . P B 2
H39C H 0.7465 0.6464 0.5042 0.200 Uiso 0.4 1 calc GR . P B 2
C40 C 0.5989(13) 0.776(2) 0.5494(14) 0.150(8) Uani 0.4 1 d D U P B 2
H40A H 0.5772 0.7574 0.5117 0.225 Uiso 0.4 1 calc GR . P B 2
H40B H 0.6121 0.8464 0.5487 0.225 Uiso 0.4 1 calc GR . P B 2
H40C H 0.5629 0.7647 0.5798 0.225 Uiso 0.4 1 calc GR . P B 2
C41 C 0.8992(12) 0.4618(17) 0.5464(10) 0.140(6) Uani 0.5 1 d . U P E 2
H41A H 0.8643 0.5040 0.5250 0.210 Uiso 0.5 1 calc GR . P E 2
H41B H 0.9423 0.4491 0.5225 0.210 Uiso 0.5 1 calc GR . P E 2
H41C H 0.9150 0.4950 0.5822 0.210 Uiso 0.5 1 calc GR . P E 2
C42 C 0.9178(9) 0.3059(17) 0.5981(8) 0.115(5) Uani 0.5 1 d . U P E 2
H42A H 0.9297 0.3436 0.6333 0.173 Uiso 0.5 1 calc GR . P E 2
H42B H 0.9628 0.2958 0.5759 0.173 Uiso 0.5 1 calc GR . P E 2
H42C H 0.8971 0.2418 0.6089 0.173 Uiso 0.5 1 calc GR . P E 2
O11A O 0.9631(14) 0.550(3) 0.9546(13) 0.198(9) Uani 0.125 1 d D U P F 2
O10A O 0.952(4) 0.551(4) 0.8641(13) 0.202(8) Uani 0.125 1 d D U P F 2

loop_
_atom_site_aniso_label
_atom_site_aniso_U_11
_atom_site_aniso_U_22
_atom_site_aniso_U_33
_atom_site_aniso_U_23
_atom_site_aniso_U_13
_atom_site_aniso_U_12
Dy1 0.04803(15) 0.03955(13) 0.05412(15) 0.00289(12) -0.00234(9) 0.00098(12)
F1 0.0544(18) 0.0612(19) 0.076(2) 0.0025(16) 0.0025(15) 0.0071(15)
O1 0.057(2) 0.076(3) 0.056(2) 0.0066(19) -0.0011(18) 0.011(2)
O2 0.065(2) 0.053(2) 0.081(3) -0.004(2) -0.014(2) 0.001(2)
O3 0.059(2) 0.068(2) 0.057(2) 0.0024(19) -0.0056(17) 0.0079(19)
O4 0.088(3) 0.047(2) 0.068(2) -0.0001(18) -0.022(2) 0.001(2)
O5 0.061(2) 0.055(2) 0.071(2) 0.0160(19) -0.0080(19) -0.0006(19)
O6 0.064(2) 0.047(2) 0.078(3) 0.0083(19) -0.009(2) -0.0068(18)
O7 0.062(2) 0.089(3) 0.059(2) 0.015(2) 0.0041(18) -0.008(2)
O8 0.097(3) 0.064(3) 0.067(3) 0.010(2) 0.001(2) -0.005(2)
N1 0.053(3) 0.097(4) 0.057(3) 0.005(3) -0.005(2) 0.004(3)
O9 0.092(3) 0.078(3) 0.104(4) -0.003(3) 0.020(3) 0.010(3)
O10 0.087(4) 0.090(3) 0.091(3) -0.004(3) -0.020(3) 0.016(3)
N2 0.096(4) 0.075(4) 0.081(4) 0.019(3) -0.018(3) 0.000(3)
N3 0.057(3) 0.086(4) 0.071(3) 0.000(3) -0.003(2) 0.007(3)
N4 0.073(3) 0.084(4) 0.080(3) 0.023(3) -0.010(3) 0.007(3)
N5 0.062(3) 0.095(4) 0.070(3) 0.014(3) -0.013(2) -0.004(3)
O11 0.081(3) 0.089(2) 0.086(3) -0.012(2) -0.023(3) 0.024(3)
N6 0.062(3) 0.073(3) 0.103(4) 0.010(3) -0.010(3) -0.016(3)
C1 0.054(3) 0.052(3) 0.058(3) -0.003(3) -0.008(3) 0.005(3)
C2 0.079(4) 0.050(3) 0.062(3) 0.000(3) 0.000(3) -0.015(3)
N7 0.073(4) 0.072(3) 0.122(5) 0.018(3) -0.025(3) -0.011(3)
N8 0.091(4) 0.076(4) 0.092(4) 0.014(3) -0.016(3) 0.009(3)
C3 0.048(3) 0.061(3) 0.062(3) 0.003(3) -0.003(3) 0.008(3)
N9 0.071(4) 0.077(4) 0.133(5) 0.045(4) -0.014(3) -0.020(3)
C4 0.053(3) 0.045(3) 0.080(4) 0.007(3) 0.006(3) 0.007(3)
N10 0.112(5) 0.083(4) 0.108(5) 0.023(4) -0.004(4) 0.009(4)
N11 0.065(4) 0.118(5) 0.130(5) 0.043(4) -0.016(3) -0.018(3)
C5 0.069(4) 0.066(4) 0.075(4) 0.002(3) -0.004(3) 0.014(3)
C6 0.060(3) 0.079(4) 0.060(3) 0.010(3) 0.007(3) 0.013(3)
N12 0.098(5) 0.086(4) 0.162(6) 0.042(4) -0.014(4) -0.041(4)
C7 0.087(5) 0.064(4) 0.073(4) 0.015(3) 0.004(3) -0.015(4)
C8 0.061(4) 0.056(4) 0.095(5) -0.006(3) -0.009(3) -0.006(3)
C9 0.087(5) 0.057(4) 0.138(6) 0.040(4) -0.009(4) -0.005(4)
C10 0.085(4) 0.090(2) 0.074(3) -0.016(2) -0.013(3) 0.026(3)
C11 0.089(4) 0.090(4) 0.055(3) 0.006(3) 0.007(3) 0.007(3)
C12 0.119(6) 0.054(4) 0.071(4) -0.009(3) -0.011(4) -0.018(4)
C13 0.064(4) 0.096(6) 0.088(5) -0.012(4) 0.000(3) 0.001(4)
O12 0.102(5) 0.131(5) 0.286(10) -0.057(6) -0.079(5) 0.009(4)
C14 0.142(5) 0.109(4) 0.102(4) -0.042(3) -0.038(3) 0.037(3)
C15 0.058(4) 0.130(5) 0.083(4) 0.009(4) 0.015(3) 0.030(4)
C16 0.067(4) 0.087(5) 0.125(6) -0.024(5) 0.012(4) 0.014(4)
C17 0.094(8) 0.069(6) 0.072(6) 0.041(6) 0.006(6) -0.008(6)
C18 0.172(9) 0.061(4) 0.114(6) -0.005(4) -0.002(6) -0.026(5)
C19 0.136(9) 0.086(7) 0.273(15) -0.003(8) 0.001(9) 0.022(6)
C20 0.175(14) 0.043(6) 0.074(7) 0.004(6) -0.009(8) 0.033(8)
C21 0.218(12) 0.113(7) 0.146(9) -0.053(7) 0.049(9) -0.015(8)
C22 0.181(9) 0.168(7) 0.111(5) -0.040(4) -0.074(5) 0.054(6)
C23 0.216(12) 0.081(6) 0.212(12) -0.031(7) -0.112(10) -0.031(7)
C24 0.177(11) 0.164(11) 0.262(15) 0.003(11) 0.121(12) 0.034(9)
C25 0.125(14) 0.074(10) 0.162(16) 0.053(10) -0.027(12) -0.039(10)
C26 0.252(7) 0.152(6) 0.159(7) -0.087(4) -0.078(6) 0.101(5)
C27 0.185(7) 0.190(9) 0.183(9) -0.049(6) -0.053(6) -0.058(5)
C28 0.137(9) 0.158(10) 0.067(6) 0.013(7) -0.014(6) -0.016(8)
C29 0.101(6) 0.308(13) 0.100(5) -0.023(7) 0.014(5) 0.077(7)
C30 0.151(9) 0.158(9) 0.089(7) -0.007(8) 0.023(7) 0.060(9)
C31 0.158(11) 0.181(11) 0.248(15) -0.065(11) -0.103(11) 0.066(9)
C32 0.158(9) 0.117(8) 0.078(6) 0.031(6) 0.008(7) -0.016(8)
C33 0.112(11) 0.132(9) 0.153(11) 0.008(9) 0.058(9) 0.056(8)
C34 0.073(8) 0.176(11) 0.152(11) 0.000(10) 0.021(8) 0.006(8)
C35 0.103(10) 0.124(11) 0.061(8) -0.008(9) 0.033(8) -0.009(10)
C36 0.135(11) 0.113(11) 0.061(8) -0.009(9) -0.005(10) -0.005(11)
C37 0.129(11) 0.123(11) 0.064(9) 0.021(9) 0.001(9) 0.017(11)
C38 0.136(15) 0.054(10) 0.153(15) 0.020(11) -0.010(13) -0.021(11)
C39 0.135(15) 0.108(14) 0.158(16) 0.049(13) 0.029(13) -0.013(13)
C40 0.142(13) 0.127(13) 0.179(14) 0.043(13) -0.041(13) -0.009(12)
C41 0.104(11) 0.164(12) 0.155(13) 0.019(11) 0.055(10) 0.001(10)
C42 0.063(8) 0.158(11) 0.125(10) 0.018(10) 0.020(7) 0.043(8)
O11A 0.25(2) 0.164(16) 0.178(10) -0.102(11) -0.072(16) 0.099(14)
O10A 0.28(2) 0.150(15) 0.179(11) -0.084(12) -0.076(16) 0.127(13)

loop_
_atom_type_symbol
_atom_type_description
_atom_type_scat_dispersion_real
_atom_type_scat_dispersion_imag
_atom_type_scat_source
C C 0.0033 0.0016 'International Tables Vol C Tables 4.2.6.8 and 6.1.1.4'
H H 0.0000 0.0000 'International Tables Vol C Tables 4.2.6.8 and 6.1.1.4'
Dy Dy -0.1892 4.4098 'International Tables Vol C Tables 4.2.6.8 and 6.1.1.4'
F F 0.0171 0.0103 'International Tables Vol C Tables 4.2.6.8 and 6.1.1.4'
N N 0.0061 0.0033 'International Tables Vol C Tables 4.2.6.8 and 6.1.1.4'
O O 0.0106 0.0060 'International Tables Vol C Tables 4.2.6.8 and 6.1.1.4'

loop_
_geom_angle_atom_site_label_1
_geom_angle_atom_site_label_2
_geom_angle_atom_site_label_3
_geom_angle
_geom_angle_site_symmetry_1
_geom_angle_site_symmetry_3
_geom_angle_publ_flag
F1 Dy1 O1 144.79(12) . . ?
F1 Dy1 O2 89.66(13) . . ?
F1 Dy1 O3 156.22(12) . . ?
F1 Dy1 O4 122.30(13) . . ?
F1 Dy1 O5 73.50(12) . . ?
F1 Dy1 O6 89.51(12) . . ?
F1 Dy1 O7 79.49(12) . . ?
F1 Dy1 O8 72.44(13) . . ?
F1 Dy1 C2 107.42(15) . . ?
F1 Dy1 C3 165.60(14) . . ?
F1 Dy1 C4 81.24(13) . . ?
O1 Dy1 O3 52.51(12) . . ?
O1 Dy1 O5 72.73(13) . . ?
O1 Dy1 O8 139.92(13) . . ?
O1 Dy1 C2 74.05(15) . . ?
O1 Dy1 C3 26.07(13) . . ?
O1 Dy1 C4 73.04(14) . . ?
O2 Dy1 O1 76.87(14) . . ?
O2 Dy1 O3 113.47(13) . . ?
O2 Dy1 O4 53.65(12) . . ?
O2 Dy1 O5 83.35(14) . . ?
O2 Dy1 O6 134.69(13) . . ?
O2 Dy1 O7 146.16(13) . . ?
O2 Dy1 O8 94.08(14) . . ?
O2 Dy1 C2 26.94(15) . . ?
O2 Dy1 C3 94.75(15) . . ?
O2 Dy1 C4 109.08(16) . . ?
O3 Dy1 O5 113.03(12) . . ?
O3 Dy1 O8 99.27(13) . . ?
O3 Dy1 C2 92.67(16) . . ?
O3 Dy1 C3 26.46(13) . . ?
O3 Dy1 C4 95.46(15) . . ?
O4 Dy1 O1 75.02(13) . . ?
O4 Dy1 O3 71.98(13) . . ?
O4 Dy1 O5 130.88(13) . . ?
O4 Dy1 O8 68.58(13) . . ?
O4 Dy1 C2 26.71(14) . . ?
O4 Dy1 C3 70.73(15) . . ?
O4 Dy1 C4 146.68(15) . . ?
O5 Dy1 O8 145.86(13) . . ?
O5 Dy1 C2 107.59(16) . . ?
O5 Dy1 C3 93.37(15) . . ?
O5 Dy1 C4 26.69(14) . . ?
O6 Dy1 O1 78.16(13) . . ?
O6 Dy1 O3 78.23(13) . . ?
O6 Dy1 O4 148.18(14) . . ?
O6 Dy1 O5 53.21(13) . . ?
O6 Dy1 O7 77.66(14) . . ?
O6 Dy1 O8 128.45(14) . . ?
O6 Dy1 C2 150.36(15) . . ?
O6 Dy1 C3 77.64(15) . . ?
O6 Dy1 C4 26.54(15) . . ?
O7 Dy1 O1 128.23(13) . . ?
O7 Dy1 O3 78.03(13) . . ?
O7 Dy1 O4 106.19(14) . . ?
O7 Dy1 O5 122.84(13) . . ?
O7 Dy1 O8 52.11(14) . . ?
O7 Dy1 C2 128.44(16) . . ?
O7 Dy1 C3 103.68(15) . . ?
O7 Dy1 C4 100.87(17) . . ?
O8 Dy1 C2 80.60(15) . . ?
O8 Dy1 C3 120.75(15) . . ?
O8 Dy1 C4 144.74(15) . . ?
C2 Dy1 C3 81.85(17) . . ?
C2 Dy1 C4 130.62(18) . . ?
C4 Dy1 C3 84.37(16) . . ?
C3 O1 Dy1 94.6(3) . . ?
C2 O2 Dy1 94.1(3) . . ?
C3 O3 Dy1 93.3(3) . . ?
C2 O4 Dy1 92.8(3) . . ?
C4 O5 Dy1 90.8(3) . . ?
C4 O6 Dy1 95.4(3) . . ?
C6 O7 Dy1 96.5(4) . . ?
C6 O8 Dy1 90.3(3) . . ?
N3 C1 N1 120.5(5) . . ?
N3 C1 N5 120.7(5) . . ?
N5 C1 N1 118.8(5) . . ?
O2 C2 Dy1 59.0(3) . . ?
O2 C2 C12 122.5(6) . . ?
O4 C2 Dy1 60.5(3) . . ?
O4 C2 O2 119.5(5) . . ?
O4 C2 C12 118.0(6) . . ?
C12 C2 Dy1 177.3(5) . . ?
O1 C3 Dy1 59.3(3) . . ?
O1 C3 O3 119.5(5) . . ?
O1 C3 C15 120.7(5) . . ?
O3 C3 Dy1 60.2(3) . . ?
O3 C3 C15 119.9(5) . . ?
C15 C3 Dy1 178.2(5) . . ?
O5 C4 Dy1 62.6(3) . . ?
O5 C4 C9 118.1(6) . . ?
O6 C4 Dy1 58.1(3) . . ?
O6 C4 O5 120.6(5) . . ?
O6 C4 C9 121.3(6) . . ?
C9 C4 Dy1 177.4(4) . . ?
N2 C5 N4 120.8(6) . . ?
N2 C5 N8 121.1(6) . . ?
N4 C5 N8 118.1(6) . . ?
O7 C6 Dy1 57.4(3) . . ?
O7 C6 C11 119.5(6) . . ?
O8 C6 Dy1 63.6(3) . . ?
O8 C6 O7 121.0(5) . . ?
O8 C6 C11 119.4(6) . . ?
C11 C6 Dy1 175.2(5) . . ?
N10 C7 N9 120.7(7) . . ?
N10 C7 N12 119.8(6) . . ?
N12 C7 N9 119.5(7) . . ?
N6 C8 N7 122.3(6) . . ?
N6 C8 N11 118.5(6) . . ?
N7 C8 N11 119.2(6) . . ?
C4 C9 C17 110.3(6) . . ?
C4 C9 C20 102.7(7) . . ?
C4 C9 C38 104.3(8) . . ?
C4 C9 C39 102.4(9) . . ?
C17 C9 C20 105.1(8) . . ?
C25 C9 C4 112.6(8) . . ?
C25 C9 C17 113.2(10) . . ?
C25 C9 C20 112.1(11) . . ?
C39 C9 C38 92.8(13) . . ?
C40 C9 C4 119.7(13) . . ?
C40 C9 C38 93.5(16) . . ?
C40 C9 C39 134.1(16) . . ?
O10 C10 C14 117.8(7) . . ?
O11 C10 O10 124.4(7) . . ?
O11 C10 C14 117.7(7) . . ?
C6 C11 C28 108.0(7) . . ?
C6 C11 C35 108.0(9) . . ?
C6 C11 C36 109.4(10) . . ?
C30 C11 C6 108.0(7) . . ?
C30 C11 C28 109.6(10) . . ?
C30 C11 C32 115.6(10) . . ?
C32 C11 C6 111.4(7) . . ?
C32 C11 C28 104.0(9) . . ?
C36 C11 C35 109.7(14) . . ?
C37 C11 C6 108.5(10) . . ?
C37 C11 C35 109.8(15) . . ?
C37 C11 C36 111.3(17) . . ?
C2 C12 C21 107.2(6) . . ?
C18 C12 C2 109.4(5) . . ?
C18 C12 C21 110.2(7) . . ?
C23 C12 C2 110.0(6) . . ?
C23 C12 C18 110.7(8) . . ?
C23 C12 C21 109.2(8) . . ?
O9 C13 C16 120.7(7) . . ?
O12 C13 O9 122.9(7) . . ?
O12 C13 C16 116.4(7) . . ?
C10 C14 C27 107.1(7) . . ?
C22 C14 C10 114.1(7) . . ?
C22 C14 C27 103.1(9) . . ?
C26 C14 C10 112.2(7) . . ?
C26 C14 C22 119.6(8) . . ?
C26 C14 C27 98.1(10) . . ?
C3 C15 C33 106.0(9) . . ?
C3 C15 C34 107.7(9) . . ?
C3 C15 C41 106.9(9) . . ?
C29 C15 C3 112.2(6) . . ?
C29 C15 C33 95.1(11) . . ?
C29 C15 C34 123.7(11) . . ?
C29 C15 C41 89.8(11) . . ?
C29 C15 C42 123.9(10) . . ?
C34 C15 C33 110.4(12) . . ?
C42 C15 C3 113.9(8) . . ?
C42 C15 C41 105.5(13) . . ?
C19 C16 C13 112.5(7) . . ?
C19 C16 C31 106.2(9) . . ?
C24 C16 C13 108.5(8) . . ?
C24 C16 C19 112.1(8) . . ?
C24 C16 C31 109.4(10) . . ?
C31 C16 C13 108.0(7) . . ?
O11A C26 C14 138.0(16) . . ?
O10A C26 C14 122.9(15) . . ?
O10A C26 O11A 99.0(13) . . ?

loop_
_geom_bond_atom_site_label_1
_geom_bond_atom_site_label_2
_geom_bond_distance
_geom_bond_site_symmetry_2
_geom_bond_publ_flag
Dy1 F1 2.194(3) . ?
Dy1 O1 2.449(4) . ?
Dy1 O2 2.403(4) . ?
Dy1 O3 2.468(4) . ?
Dy1 O4 2.438(4) . ?
Dy1 O5 2.505(3) . ?
Dy1 O6 2.406(4) . ?
Dy1 O7 2.426(4) . ?
Dy1 O8 2.563(4) . ?
O1 C3 1.251(6) . ?
O2 C2 1.270(7) . ?
O3 C3 1.267(6) . ?
O4 C2 1.259(6) . ?
O5 C4 1.268(7) . ?
O6 C4 1.267(7) . ?
O7 C6 1.266(7) . ?
O8 C6 1.256(7) . ?
N1 C1 1.320(7) . ?
O9 C13 1.236(8) . ?
O10 C10 1.249(8) . ?
N2 C5 1.310(8) . ?
N3 C1 1.304(7) . ?
N4 C5 1.318(7) . ?
N5 C1 1.311(7) . ?
O11 C10 1.234(8) . ?
N6 C8 1.291(8) . ?
C2 C12 1.508(8) . ?
N7 C8 1.311(8) . ?
N8 C5 1.338(8) . ?
C3 C15 1.515(8) . ?
N9 C7 1.309(7) . ?
C4 C9 1.524(8) . ?
N10 C7 1.302(8) . ?
N11 C8 1.324(8) . ?
C6 C11 1.538(8) . ?
N12 C7 1.306(8) . ?
C9 C17 1.576(12) . ?
C9 C20 1.594(15) . ?
C9 C25 1.435(15) . ?
C9 C38 1.80(2) . ?
C9 C39 1.62(2) . ?
C9 C40 1.473(17) . ?
C10 C14 1.524(10) . ?
C11 C28 1.553(15) . ?
C11 C30 1.435(13) . ?
C11 C32 1.537(13) . ?
C11 C35 1.57(2) . ?
C11 C36 1.56(2) . ?
C11 C37 1.45(2) . ?
C12 C18 1.502(9) . ?
C12 C21 1.551(11) . ?
C12 C23 1.472(11) . ?
C13 O12 1.206(8) . ?
C13 C16 1.520(10) . ?
C14 C22 1.488(11) . ?
C14 C26 1.431(11) . ?
C14 C27 1.574(14) . ?
C15 C29 1.482(10) . ?
C15 C33 1.536(19) . ?
C15 C34 1.52(2) . ?
C15 C41 1.52(2) . ?
C15 C42 1.497(17) . ?
C16 C19 1.497(11) . ?
C16 C24 1.452(12) . ?
C16 C31 1.518(12) . ?
C26 O11A 1.362(15) . ?
C26 O10A 1.336(16) . ?

loop_
_geom_hbond_atom_site_label_D
_geom_hbond_atom_site_label_H
_geom_hbond_atom_site_label_A
_geom_hbond_distance_DH
_geom_hbond_distance_HA
_geom_hbond_distance_DA
_geom_hbond_angle_DHA
_geom_hbond_site_symmetry_A
N6 H6B O10 0.86 2.02 2.796(8) 149.5 .
